data_4316691
loop_
_publ_author_name
'Octavia A. Blackburn'
'Benjamin J. Coe'
'John Fielden'
'Madeleine Helliwell'
'Joseph J. W. McDouall'
'Michael G. Hutchings'

_publ_section_title
;
 Nickel(II) and Palladium(II) Complexes of Azobenzene-Containing Ligands
 as Dichroic Dyes
;
_journal_name_full 'Inorganic Chemistry'
_journal_page_first 9136
_journal_page_last 9150
_journal_paper_doi 10.1021/ic1000842
_journal_volume 49
_journal_year 2010
_chemical_formula_sum 'C48 H60 N6 Ni O6'
_chemical_formula_weight 875.73
_space_group_IT_number 2
_symmetry_cell_setting triclinic
_symmetry_space_group_name_Hall '-P 1'
_symmetry_space_group_name_H-M 'P -1'
_atom_sites_solution_hydrogens geom
_atom_sites_solution_primary direct
_atom_sites_solution_secondary difmap
_audit_creation_method SHELXL-97
_cell_angle_alpha 76.12(3)
_cell_angle_beta 84.69(4)
_cell_angle_gamma 69.92(3)
_cell_formula_units_Z 1
_cell_length_a 8.463(16)
_cell_length_b 9.997(17)
_cell_length_c 14.83(3)
_cell_measurement_reflns_used 1337
_cell_measurement_temperature 230(2)
_cell_measurement_theta_max 22.38
_cell_measurement_theta_min 2.22
_cell_volume 1144(4)
_computing_cell_refinement 'Bruker SMART'
_computing_data_collection 'Bruker SMART'
_computing_data_reduction 'Bruker SAINT'
_computing_molecular_graphics 'Bruker SHELXTL'
_computing_publication_material 'Bruker SHELXTL'
_computing_structure_refinement 'SHELXL-97 (Sheldrick, 1997)'
_computing_structure_solution 'SHELXS-97 (Sheldrick, 1990)'
_diffrn_ambient_temperature 230(2)
_diffrn_measured_fraction_theta_full 0.981
_diffrn_measured_fraction_theta_max 0.981
_diffrn_measurement_device_type 'CCD area detector'
_diffrn_measurement_method 'phi and omega scans'
_diffrn_radiation_monochromator graphite
_diffrn_radiation_source 'fine-focus sealed tube'
_diffrn_radiation_type MoK\a
_diffrn_radiation_wavelength 0.71073
_diffrn_reflns_av_R_equivalents 0.0943
_diffrn_reflns_av_sigmaI/netI 0.1135
_diffrn_reflns_limit_h_max 7
_diffrn_reflns_limit_h_min -10
_diffrn_reflns_limit_k_max 11
_diffrn_reflns_limit_k_min -11
_diffrn_reflns_limit_l_max 17
_diffrn_reflns_limit_l_min -15
_diffrn_reflns_number 5819
_diffrn_reflns_theta_full 25.02
_diffrn_reflns_theta_max 25.02
_diffrn_reflns_theta_min 2.22
_exptl_absorpt_coefficient_mu 0.478
_exptl_absorpt_correction_type none
_exptl_crystal_colour orange
_exptl_crystal_density_diffrn 1.271
_exptl_crystal_density_method 'not measured'
_exptl_crystal_description plate
_exptl_crystal_F_000 466
_exptl_crystal_size_max 0.45
_exptl_crystal_size_mid 0.35
_exptl_crystal_size_min 0.10
_refine_diff_density_max 0.369
_refine_diff_density_min -0.344
_refine_diff_density_rms 0.067
_refine_ls_extinction_method none
_refine_ls_goodness_of_fit_ref 0.875
_refine_ls_hydrogen_treatment constr
_refine_ls_matrix_type full
_refine_ls_number_parameters 297
_refine_ls_number_reflns 3973
_refine_ls_number_restraints 139
_refine_ls_restrained_S_all 0.889
_refine_ls_R_factor_all 0.0790
_refine_ls_R_factor_gt 0.0539
_refine_ls_shift/su_max 0.001
_refine_ls_shift/su_mean 0.000
_refine_ls_structure_factor_coef Fsqd
_refine_ls_weighting_details 'calc w=1/[\s^2^(Fo^2^)+(0.0440P)^2^+0.0000P] where P=(Fo^2^+2Fc^2^)/3'
_refine_ls_weighting_scheme calc
_refine_ls_wR_factor_gt 0.1137
_refine_ls_wR_factor_ref 0.1228
_reflns_number_gt 2592
_reflns_number_total 3973
_reflns_threshold_expression >2sigma(I)
_cod_data_source_file ic1000842_si_002_3.cif
_cod_data_source_block 3e
_cod_depositor_comments
;
The following automatic conversions were performed:

'_symmetry_cell_setting' value 'Triclinic' changed to 'triclinic'
according to the built-in table from CIF Core dictionary named
'cif_core.dic' version 2.4.1 from 2010-06-29.

Automatic conversion script
Id: cif_fix_values 1646 2011-03-28 12:23:43Z adriana 
;
_cod_original_cell_volume 1144(3)
_cod_database_code 4316691

loop_
_symmetry_equiv_pos_as_xyz
'x, y, z'
'-x, -y, -z'

loop_
_atom_site_label
_atom_site_type_symbol
_atom_site_fract_x
_atom_site_fract_y
_atom_site_fract_z
_atom_site_U_iso_or_equiv
_atom_site_adp_type
_atom_site_occupancy
_atom_site_symmetry_multiplicity
_atom_site_calc_flag
_atom_site_refinement_flags
_atom_site_disorder_assembly
_atom_site_disorder_group
Ni1 Ni 0.5000 0.0000 0.5000 0.0424(2) Uani 1 2 d S . .
O1 O 0.5660(3) 0.1047(2) 0.56607(15) 0.0554(6) Uani 1 1 d . . .
O2 O 0.1022(3) 1.3155(2) 0.79232(16) 0.0596(7) Uani 1 1 d . . .
O3 O -0.0574(3) 1.3890(2) 0.66717(17) 0.0719(8) Uani 1 1 d . . .
N1 N 0.3168(3) 0.1664(2) 0.44353(17) 0.0418(6) Uani 1 1 d . . .
N2 N 0.2648(3) 0.6696(3) 0.61740(19) 0.0490(7) Uani 1 1 d . . .
N3 N 0.3192(3) 0.7032(3) 0.68208(18) 0.0480(7) Uani 1 1 d . . .
C1 C 0.2728(4) 0.2949(3) 0.4630(2) 0.0460(8) Uani 1 1 d . . .
H1 H 0.1822 0.3672 0.4303 0.055 Uiso 1 1 calc R . .
C2 C 0.3488(4) 0.3365(3) 0.5289(2) 0.0413(8) Uani 1 1 d . . .
C3 C 0.4921(4) 0.2390(3) 0.5773(2) 0.0448(8) Uani 1 1 d . . .
C4 C 0.5629(4) 0.2896(3) 0.6401(2) 0.0557(10) Uani 1 1 d . . .
H4 H 0.6596 0.2269 0.6721 0.067 Uiso 1 1 calc R . .
C5 C 0.4931(5) 0.4271(3) 0.6548(2) 0.0541(9) Uani 1 1 d . . .
H5 H 0.5417 0.4571 0.6967 0.065 Uiso 1 1 calc R . .
C6 C 0.3478(4) 0.5239(3) 0.6068(2) 0.0449(8) Uani 1 1 d . . .
C7 C 0.2788(4) 0.4796(3) 0.5443(2) 0.0464(8) Uani 1 1 d . . .
H7 H 0.1843 0.5447 0.5114 0.056 Uiso 1 1 calc R . .
C8 C 0.2376(4) 0.8520(3) 0.6890(2) 0.0448(8) Uani 1 1 d . . .
C9 C 0.2645(4) 0.8869(3) 0.7697(2) 0.0524(9) Uani 1 1 d . . .
H9 H 0.3271 0.8134 0.8168 0.063 Uiso 1 1 calc R . .
C10 C 0.2001(4) 1.0288(3) 0.7819(2) 0.0529(9) Uani 1 1 d . . .
H10 H 0.2193 1.0505 0.8366 0.063 Uiso 1 1 calc R . .
C11 C 0.1075(4) 1.1371(3) 0.7121(2) 0.0433(8) Uani 1 1 d . . .
C12 C 0.0770(4) 1.1026(3) 0.6321(2) 0.0473(8) Uani 1 1 d . . .
H12 H 0.0100 1.1754 0.5862 0.057 Uiso 1 1 calc R . .
C13 C 0.1453(4) 0.9601(3) 0.6193(2) 0.0471(8) Uani 1 1 d . . .
H13 H 0.1284 0.9385 0.5641 0.057 Uiso 1 1 calc R . .
C14 C 0.0386(4) 1.2938(3) 0.7204(2) 0.0487(9) Uani 1 1 d . . .
C15 C 0.0509(5) 1.4655(3) 0.8039(3) 0.0661(11) Uani 1 1 d . . .
H15A H 0.0709 1.5293 0.7468 0.079 Uiso 1 1 calc R . .
H15B H -0.0681 1.4995 0.8192 0.079 Uiso 1 1 calc R . .
C16 C 0.1495(7) 1.4673(4) 0.8789(3) 0.116(2) Uani 1 1 d . . .
H16A H 0.1212 1.4111 0.9362 0.174 Uiso 1 1 calc R . .
H16B H 0.1252 1.5662 0.8843 0.174 Uiso 1 1 calc R . .
H16C H 0.2671 1.4259 0.8655 0.174 Uiso 1 1 calc R . .
C17 C 0.2139(4) 0.1570(3) 0.3719(2) 0.0467(8) Uani 1 1 d . . .
H17A H 0.1095 0.2387 0.3652 0.056 Uiso 1 1 calc R . .
H17B H 0.1863 0.0678 0.3917 0.056 Uiso 1 1 calc R . .
C18 C 0.3026(5) 0.1582(4) 0.2802(2) 0.0589(10) Uani 1 1 d . . .
H18A H 0.4145 0.0863 0.2886 0.071 Uiso 1 1 calc R . .
H18B H 0.3145 0.2534 0.2558 0.071 Uiso 1 1 calc R . .
C19 C 0.2086(5) 0.1248(4) 0.2108(2) 0.0691(11) Uani 1 1 d . B .
H19A H 0.1895 0.0330 0.2373 0.083 Uiso 1 1 calc R . .
H19B H 0.0997 0.2007 0.1993 0.083 Uiso 1 1 calc R . .
C20 C 0.3022(6) 0.1151(5) 0.1200(3) 0.0998(16) Uani 1 1 d . . .
H20A H 0.3039 0.2117 0.0889 0.120 Uiso 1 1 calc R A 1
H20B H 0.4178 0.0527 0.1330 0.120 Uiso 1 1 calc R A 1
C21 C 0.2316(7) 0.0577(6) 0.0554(4) 0.1189(18) Uani 0.383(8) 1 d PDU B 1
H21A H 0.2650 0.0893 -0.0083 0.143 Uiso 0.383(8) 1 calc PR B 1
H21B H 0.1098 0.0894 0.0596 0.143 Uiso 0.383(8) 1 calc PR B 1
C22 C 0.310(2) -0.1124(14) 0.0898(12) 0.100(5) Uani 0.383(8) 1 d PDU B 1
H22A H 0.4312 -0.1397 0.0839 0.120 Uiso 0.383(8) 1 calc PR B 1
H22B H 0.2828 -0.1384 0.1553 0.120 Uiso 0.383(8) 1 calc PR B 1
C23 C 0.252(2) -0.2001(13) 0.0390(10) 0.127(5) Uani 0.383(8) 1 d PDU B 1
H23A H 0.1307 -0.1775 0.0464 0.152 Uiso 0.383(8) 1 calc PR B 1
H23B H 0.2773 -0.1757 -0.0267 0.152 Uiso 0.383(8) 1 calc PR B 1
C24 C 0.3368(8) -0.3560(7) 0.0769(5) 0.145(2) Uani 0.383(8) 1 d PDU B 1
H24A H 0.4559 -0.3751 0.0777 0.217 Uiso 0.383(8) 1 calc PR B 1
H24B H 0.3137 -0.4121 0.0387 0.217 Uiso 0.383(8) 1 calc PR B 1
H24C H 0.2968 -0.3829 0.1390 0.217 Uiso 0.383(8) 1 calc PR B 1
C21B C 0.2316(7) 0.0577(6) 0.0554(4) 0.1189(18) Uani 0.617(8) 1 d PDU B 2
H21C H 0.1214 0.1291 0.0390 0.143 Uiso 0.617(8) 1 calc PR B 2
H21D H 0.3001 0.0637 -0.0007 0.143 Uiso 0.617(8) 1 calc PR B 2
C22B C 0.2087(12) -0.0825(9) 0.0718(8) 0.106(3) Uani 0.617(8) 1 d PDU B 2
H22C H 0.1357 -0.0801 0.0243 0.127 Uiso 0.617(8) 1 calc PR B 2
H22D H 0.1521 -0.0990 0.1312 0.127 Uiso 0.617(8) 1 calc PR B 2
C23B C 0.3675(12) -0.2076(10) 0.0719(8) 0.120(3) Uani 0.617(8) 1 d PDU B 2
H23C H 0.4343 -0.2188 0.1247 0.144 Uiso 0.617(8) 1 calc PR B 2
H23D H 0.4316 -0.1859 0.0159 0.144 Uiso 0.617(8) 1 calc PR B 2
C24B C 0.3368(8) -0.3560(7) 0.0769(5) 0.145(2) Uani 0.617(8) 1 d PDU B 2
H24D H 0.3055 -0.3936 0.1391 0.217 Uiso 0.617(8) 1 calc PR B 2
H24E H 0.4381 -0.4253 0.0591 0.217 Uiso 0.617(8) 1 calc PR B 2
H24F H 0.2481 -0.3395 0.0353 0.217 Uiso 0.617(8) 1 calc PRU B 2

loop_
_atom_site_aniso_label
_atom_site_aniso_U_11
_atom_site_aniso_U_22
_atom_site_aniso_U_33
_atom_site_aniso_U_23
_atom_site_aniso_U_13
_atom_site_aniso_U_12
Ni1 0.0459(4) 0.0275(3) 0.0487(4) -0.0102(2) -0.0010(3) -0.0046(3)
O1 0.0586(16) 0.0337(12) 0.0676(16) -0.0165(10) -0.0183(12) 0.0004(11)
O2 0.0765(18) 0.0346(12) 0.0665(17) -0.0193(11) -0.0089(13) -0.0096(12)
O3 0.082(2) 0.0374(13) 0.0858(19) -0.0140(13) -0.0228(16) -0.0007(13)
N1 0.0444(17) 0.0329(14) 0.0480(17) -0.0134(11) -0.0031(13) -0.0091(12)
N2 0.0572(19) 0.0354(14) 0.0533(18) -0.0156(12) 0.0050(14) -0.0115(13)
N3 0.0528(18) 0.0332(14) 0.0528(18) -0.0130(12) 0.0032(14) -0.0067(13)
C1 0.043(2) 0.0330(17) 0.054(2) -0.0052(15) 0.0012(16) -0.0058(15)
C2 0.042(2) 0.0300(16) 0.048(2) -0.0088(14) -0.0001(16) -0.0067(14)
C3 0.048(2) 0.0287(16) 0.052(2) -0.0083(14) 0.0031(17) -0.0070(15)
C4 0.062(2) 0.0346(18) 0.063(2) -0.0121(16) -0.0162(19) -0.0015(17)
C5 0.068(3) 0.0405(19) 0.054(2) -0.0117(15) -0.0098(19) -0.0146(18)
C6 0.052(2) 0.0275(16) 0.051(2) -0.0091(14) 0.0019(17) -0.0085(15)
C7 0.046(2) 0.0329(17) 0.054(2) -0.0107(15) 0.0034(17) -0.0056(15)
C8 0.046(2) 0.0339(17) 0.052(2) -0.0145(15) 0.0050(17) -0.0087(15)
C9 0.059(2) 0.0332(17) 0.057(2) -0.0075(15) -0.0111(18) -0.0052(16)
C10 0.060(2) 0.0433(19) 0.052(2) -0.0174(16) -0.0091(18) -0.0062(17)
C11 0.043(2) 0.0326(16) 0.053(2) -0.0118(15) 0.0022(16) -0.0092(15)
C12 0.048(2) 0.0344(17) 0.051(2) -0.0061(15) 0.0000(17) -0.0065(15)
C13 0.057(2) 0.0401(18) 0.043(2) -0.0122(15) 0.0015(17) -0.0136(16)
C14 0.049(2) 0.0349(18) 0.059(2) -0.0127(17) 0.0016(18) -0.0093(16)
C15 0.080(3) 0.0337(18) 0.084(3) -0.0219(18) 0.001(2) -0.0117(18)
C16 0.163(5) 0.064(3) 0.126(4) -0.040(3) -0.060(4) -0.016(3)
C17 0.040(2) 0.0379(17) 0.056(2) -0.0146(15) -0.0066(17) -0.0008(15)
C18 0.063(3) 0.055(2) 0.057(2) -0.0134(17) -0.006(2) -0.0153(19)
C19 0.072(3) 0.073(3) 0.061(3) -0.019(2) -0.009(2) -0.017(2)
C20 0.126(4) 0.139(4) 0.056(3) -0.021(3) -0.004(3) -0.072(4)
C21 0.139(5) 0.155(4) 0.091(4) -0.059(3) -0.001(3) -0.064(4)
C22 0.106(12) 0.148(7) 0.092(10) -0.048(8) 0.026(9) -0.091(9)
C23 0.137(13) 0.154(7) 0.118(10) -0.063(8) -0.022(9) -0.059(9)
C24 0.131(5) 0.147(5) 0.171(6) -0.056(5) 0.009(4) -0.056(4)
C21B 0.139(5) 0.155(4) 0.091(4) -0.059(3) -0.001(3) -0.064(4)
C22B 0.114(8) 0.149(6) 0.104(7) -0.070(6) 0.025(7) -0.084(6)
C23B 0.101(8) 0.156(7) 0.111(8) -0.039(7) 0.007(6) -0.050(6)
C24B 0.131(5) 0.147(5) 0.171(6) -0.056(5) 0.009(4) -0.056(4)

loop_
_atom_type_symbol
_atom_type_description
_atom_type_scat_dispersion_real
_atom_type_scat_dispersion_imag
_atom_type_scat_source
C C 0.0033 0.0016 'International Tables Vol C Tables 4.2.6.8 and 6.1.1.4'
H H 0.0000 0.0000 'International Tables Vol C Tables 4.2.6.8 and 6.1.1.4'
N N 0.0061 0.0033 'International Tables Vol C Tables 4.2.6.8 and 6.1.1.4'
Ni Ni 0.3393 1.1124 'International Tables Vol C Tables 4.2.6.8 and 6.1.1.4'
O O 0.0106 0.0060 'International Tables Vol C Tables 4.2.6.8 and 6.1.1.4'

loop_
_geom_angle_atom_site_label_1
_geom_angle_atom_site_label_2
_geom_angle_atom_site_label_3
_geom_angle
_geom_angle_site_symmetry_1
_geom_angle_site_symmetry_3
_geom_angle_publ_flag
O1 Ni1 O1 180.00(10) . 2_656 ?
O1 Ni1 N1 86.96(16) . 2_656 ?
O1 Ni1 N1 93.04(16) 2_656 2_656 ?
O1 Ni1 N1 93.04(16) . . ?
O1 Ni1 N1 86.96(16) 2_656 . ?
N1 Ni1 N1 180.0 2_656 . ?
C3 O1 Ni1 130.3(2) . . ?
C14 O2 C15 116.9(3) . . ?
C1 N1 C17 114.5(3) . . ?
C1 N1 Ni1 124.6(2) . . ?
C17 N1 Ni1 120.9(2) . . ?
N3 N2 C6 115.0(3) . . ?
N2 N3 C8 113.8(3) . . ?
N1 C1 C2 127.0(3) . . ?
N1 C1 H1 116.5 . . ?
C2 C1 H1 116.5 . . ?
C3 C2 C7 119.6(3) . . ?
C3 C2 C1 121.1(3) . . ?
C7 C2 C1 119.3(3) . . ?
O1 C3 C2 123.4(3) . . ?
O1 C3 C4 118.8(3) . . ?
C2 C3 C4 117.8(3) . . ?
C5 C4 C3 121.9(3) . . ?
C5 C4 H4 119.1 . . ?
C3 C4 H4 119.1 . . ?
C4 C5 C6 120.0(3) . . ?
C4 C5 H5 120.0 . . ?
C6 C5 H5 120.0 . . ?
C7 C6 C5 119.5(3) . . ?
C7 C6 N2 116.1(3) . . ?
C5 C6 N2 124.4(3) . . ?
C6 C7 C2 121.2(3) . . ?
C6 C7 H7 119.4 . . ?
C2 C7 H7 119.4 . . ?
C13 C8 C9 119.5(3) . . ?
C13 C8 N3 124.1(3) . . ?
C9 C8 N3 116.3(3) . . ?
C8 C9 C10 121.5(3) . . ?
C8 C9 H9 119.3 . . ?
C10 C9 H9 119.3 . . ?
C11 C10 C9 119.1(3) . . ?
C11 C10 H10 120.4 . . ?
C9 C10 H10 120.4 . . ?
C10 C11 C12 119.8(3) . . ?
C10 C11 C14 121.5(3) . . ?
C12 C11 C14 118.8(3) . . ?
C11 C12 C13 120.9(3) . . ?
C11 C12 H12 119.6 . . ?
C13 C12 H12 119.6 . . ?
C8 C13 C12 119.2(3) . . ?
C8 C13 H13 120.4 . . ?
C12 C13 H13 120.4 . . ?
O3 C14 O2 123.6(3) . . ?
O3 C14 C11 124.1(3) . . ?
O2 C14 C11 112.3(3) . . ?
C16 C15 O2 107.9(3) . . ?
C16 C15 H15A 110.1 . . ?
O2 C15 H15A 110.1 . . ?
C16 C15 H15B 110.1 . . ?
O2 C15 H15B 110.1 . . ?
H15A C15 H15B 108.4 . . ?
C15 C16 H16A 109.5 . . ?
C15 C16 H16B 109.5 . . ?
H16A C16 H16B 109.5 . . ?
C15 C16 H16C 109.5 . . ?
H16A C16 H16C 109.5 . . ?
H16B C16 H16C 109.5 . . ?
N1 C17 C18 112.1(3) . . ?
N1 C17 H17A 109.2 . . ?
C18 C17 H17A 109.2 . . ?
N1 C17 H17B 109.2 . . ?
C18 C17 H17B 109.2 . . ?
H17A C17 H17B 107.9 . . ?
C17 C18 C19 111.9(3) . . ?
C17 C18 H18A 109.2 . . ?
C19 C18 H18A 109.2 . . ?
C17 C18 H18B 109.2 . . ?
C19 C18 H18B 109.2 . . ?
H18A C18 H18B 107.9 . . ?
C20 C19 C18 112.7(4) . . ?
C20 C19 H19A 109.1 . . ?
C18 C19 H19A 109.1 . . ?
C20 C19 H19B 109.1 . . ?
C18 C19 H19B 109.1 . . ?
H19A C19 H19B 107.8 . . ?
C21 C20 C19 115.1(4) . . ?
C21 C20 H20A 108.5 . . ?
C19 C20 H20A 108.5 . . ?
C21 C20 H20B 108.5 . . ?
C19 C20 H20B 108.5 . . ?
H20A C20 H20B 107.5 . . ?
C20 C21 C22 103.4(6) . . ?
C20 C21 H21A 111.1 . . ?
C22 C21 H21A 111.1 . . ?
C20 C21 H21B 111.1 . . ?
C22 C21 H21B 111.1 . . ?
H21A C21 H21B 109.0 . . ?
C23 C22 C21 115.0(12) . . ?
C23 C22 H22A 108.5 . . ?
C21 C22 H22A 108.5 . . ?
C23 C22 H22B 108.5 . . ?
C21 C22 H22B 108.5 . . ?
H22A C22 H22B 107.5 . . ?
C24 C23 C22 109.1(11) . . ?
C24 C23 H23A 109.9 . . ?
C22 C23 H23A 109.9 . . ?
C24 C23 H23B 109.9 . . ?
C22 C23 H23B 109.9 . . ?
H23A C23 H23B 108.3 . . ?
C23 C24 H24A 109.5 . . ?
C23 C24 H24B 109.5 . . ?
H24A C24 H24B 109.5 . . ?
C23 C24 H24C 109.5 . . ?
H24A C24 H24C 109.5 . . ?
H24B C24 H24C 109.5 . . ?
C23B C22B H22C 108.7 . . ?
C23B C22B H22D 108.7 . . ?
H22C C22B H22D 107.6 . . ?
C22B C23B H23C 109.0 . . ?
C22B C23B H23D 109.0 . . ?
H23C C23B H23D 107.8 . . ?

loop_
_geom_bond_atom_site_label_1
_geom_bond_atom_site_label_2
_geom_bond_distance
_geom_bond_site_symmetry_2
_geom_bond_publ_flag
Ni1 O1 1.833(3) . ?
Ni1 O1 1.833(3) 2_656 ?
Ni1 N1 1.917(3) 2_656 ?
Ni1 N1 1.917(3) . ?
O1 C3 1.317(4) . ?
O2 C14 1.330(4) . ?
O2 C15 1.459(4) . ?
O3 C14 1.190(4) . ?
N1 C1 1.304(4) . ?
N1 C17 1.474(4) . ?
N2 N3 1.260(4) . ?
N2 C6 1.424(4) . ?
N3 C8 1.434(4) . ?
C1 C2 1.428(4) . ?
C1 H1 0.9300 . ?
C2 C3 1.396(5) . ?
C2 C7 1.413(4) . ?
C3 C4 1.422(5) . ?
C4 C5 1.360(5) . ?
C4 H4 0.9300 . ?
C5 C6 1.404(5) . ?
C5 H5 0.9300 . ?
C6 C7 1.368(4) . ?
C7 H7 0.9300 . ?
C8 C13 1.371(4) . ?
C8 C9 1.382(5) . ?
C9 C10 1.384(5) . ?
C9 H9 0.9300 . ?
C10 C11 1.374(4) . ?
C10 H10 0.9300 . ?
C11 C12 1.381(5) . ?
C11 C14 1.504(5) . ?
C12 C13 1.395(4) . ?
C12 H12 0.9300 . ?
C13 H13 0.9300 . ?
C15 C16 1.457(5) . ?
C15 H15A 0.9700 . ?
C15 H15B 0.9700 . ?
C16 H16A 0.9600 . ?
C16 H16B 0.9600 . ?
C16 H16C 0.9600 . ?
C17 C18 1.490(5) . ?
C17 H17A 0.9700 . ?
C17 H17B 0.9700 . ?
C18 C19 1.518(5) . ?
C18 H18A 0.9700 . ?
C18 H18B 0.9700 . ?
C19 C20 1.504(6) . ?
C19 H19A 0.9700 . ?
C19 H19B 0.9700 . ?
C20 C21 1.486(6) . ?
C20 H20A 0.9700 . ?
C20 H20B 0.9700 . ?
C21 C22 1.569(13) . ?
C21 H21A 0.9700 . ?
C21 H21B 0.9700 . ?
C22 C23 1.504(13) . ?
C22 H22A 0.9700 . ?
C22 H22B 0.9700 . ?
C23 C24 1.465(12) . ?
C23 H23A 0.9700 . ?
C23 H23B 0.9700 . ?
C24 H24A 0.9600 . ?
C24 H24B 0.9600 . ?
C24 H24C 0.9600 . ?
C22B C23B 1.488(10) . ?
C22B H22C 0.9700 . ?
C22B H22D 0.9700 . ?
C23B H23C 0.9700 . ?
C23B H23D 0.9700 . ?

loop_
_geom_torsion_atom_site_label_1
_geom_torsion_atom_site_label_2
_geom_torsion_atom_site_label_3
_geom_torsion_atom_site_label_4
_geom_torsion
_geom_torsion_site_symmetry_1
_geom_torsion_site_symmetry_2
_geom_torsion_site_symmetry_3
_geom_torsion_site_symmetry_4
_geom_torsion_publ_flag
O1 Ni1 O1 C3 -35(5) 2_656 . . . ?
N1 Ni1 O1 C3 -171.4(3) 2_656 . . . ?
N1 Ni1 O1 C3 8.6(3) . . . . ?
O1 Ni1 N1 C1 -4.4(3) . . . . ?
O1 Ni1 N1 C1 175.6(3) 2_656 . . . ?
N1 Ni1 N1 C1 -119(14) 2_656 . . . ?
O1 Ni1 N1 C17 174.9(2) . . . . ?
O1 Ni1 N1 C17 -5.1(2) 2_656 . . . ?
N1 Ni1 N1 C17 60(14) 2_656 . . . ?
C6 N2 N3 C8 177.9(2) . . . . ?
C17 N1 C1 C2 -180.0(3) . . . . ?
Ni1 N1 C1 C2 -0.6(5) . . . . ?
N1 C1 C2 C3 4.1(5) . . . . ?
N1 C1 C2 C7 -176.8(3) . . . . ?
Ni1 O1 C3 C2 -7.5(5) . . . . ?
Ni1 O1 C3 C4 173.9(2) . . . . ?
C7 C2 C3 O1 -179.2(3) . . . . ?
C1 C2 C3 O1 -0.1(5) . . . . ?
C7 C2 C3 C4 -0.6(5) . . . . ?
C1 C2 C3 C4 178.5(3) . . . . ?
O1 C3 C4 C5 179.9(3) . . . . ?
C2 C3 C4 C5 1.3(5) . . . . ?
C3 C4 C5 C6 -0.5(5) . . . . ?
C4 C5 C6 C7 -1.0(5) . . . . ?
C4 C5 C6 N2 179.8(3) . . . . ?
N3 N2 C6 C7 172.8(3) . . . . ?
N3 N2 C6 C5 -8.0(5) . . . . ?
C5 C6 C7 C2 1.7(5) . . . . ?
N2 C6 C7 C2 -179.1(3) . . . . ?
C3 C2 C7 C6 -0.8(5) . . . . ?
C1 C2 C7 C6 -180.0(3) . . . . ?
N2 N3 C8 C13 -17.7(5) . . . . ?
N2 N3 C8 C9 166.3(3) . . . . ?
C13 C8 C9 C10 0.0(5) . . . . ?
N3 C8 C9 C10 176.2(3) . . . . ?
C8 C9 C10 C11 0.0(5) . . . . ?
C9 C10 C11 C12 1.4(5) . . . . ?
C9 C10 C11 C14 -178.3(3) . . . . ?
C10 C11 C12 C13 -2.9(5) . . . . ?
C14 C11 C12 C13 176.8(3) . . . . ?
C9 C8 C13 C12 -1.5(5) . . . . ?
N3 C8 C13 C12 -177.4(3) . . . . ?
C11 C12 C13 C8 2.9(5) . . . . ?
C15 O2 C14 O3 -0.9(5) . . . . ?
C15 O2 C14 C11 176.7(3) . . . . ?
C10 C11 C14 O3 -171.3(4) . . . . ?
C12 C11 C14 O3 9.1(5) . . . . ?
C10 C11 C14 O2 11.1(5) . . . . ?
C12 C11 C14 O2 -168.6(3) . . . . ?
C14 O2 C15 C16 -173.2(4) . . . . ?
C1 N1 C17 C18 103.2(3) . . . . ?
Ni1 N1 C17 C18 -76.2(3) . . . . ?
N1 C17 C18 C19 171.1(3) . . . . ?
C17 C18 C19 C20 -175.9(3) . . . . ?
C18 C19 C20 C21 169.9(4) . . . . ?
C19 C20 C21 C22 -83.8(9) . . . . ?
C20 C21 C22 C23 176.9(14) . . . . ?
C21 C22 C23 C24 178.8(11) . . . . ?
